data_2210191
loop_
_publ_author_name
'Yavuz K\"oysal'
'\,Samil I\,s\?ik'
'Kemal Sancak'
'Yasemin \"Unver'

_publ_section_title
;3,3'-Diisopropyl-4,4'-(hexane-1,6-diyl)bis[1<i>H</i>-1,2,4-triazol-5(4<i>H</i>)-one]
 dihydrate
;
_journal_coeditor_code CV2091
_journal_issue 9
_journal_name_full 'Acta Crystallographica Section E'
_journal_page_first o3907
_journal_page_last o3909
_journal_paper_doi 10.1107/S1600536806031576
_journal_volume 62
_journal_year 2006
_chemical_formula_iupac 'C16 H28 N6 O2, 2H2 O'
_chemical_formula_moiety 'C16 H28 N6 O2, 2H2 O'
_chemical_formula_sum 'C16 H32 N6 O4'
_chemical_formula_weight 372.47
_chemical_name_systematic
;3,3'-Diisopropyl-4,4'-(hexane-1,6-diyl)bis[1H-1,2,4-triazol-5(4H)-one]
 dihydrate
;
_space_group_IT_number 14
_symmetry_cell_setting monoclinic
_symmetry_space_group_name_Hall '-P 2ybc'
_symmetry_space_group_name_H-M 'P 1 21/c 1'
_atom_sites_solution_hydrogens geom
_atom_sites_solution_primary direct
_atom_sites_solution_secondary difmap
_cell_angle_alpha 90.000
_cell_angle_beta 100.416(6)
_cell_angle_gamma 90.000
_cell_formula_units_Z 2
_cell_length_a 7.7311(6)
_cell_length_b 10.7183(8)
_cell_length_c 12.6910(10)
_cell_measurement_reflns_used 17113
_cell_measurement_temperature 293(2)
_cell_measurement_theta_max 27.93
_cell_measurement_theta_min 2.50
_cell_volume 1034.30(14)
_computing_cell_refinement X-AREA
_computing_data_collection 'X-AREA (Stoe & Cie, 2002)'
_computing_data_reduction 'X-RED32 (Stoe & Cie, 2002)'
_computing_molecular_graphics 'ORTEPIII (Johnson & Burnett, 1996)'
_computing_publication_material 'WinGX (Farrugia, 1999) and PARST (Nardelli, 1995)'
_computing_structure_refinement 'SHELXL97 (Sheldrick, 1997)'
_computing_structure_solution 'SHELXS97 (Sheldrick, 1997)'
_diffrn_ambient_temperature 293(2)
_diffrn_detector_area_resol_mean 6.67
_diffrn_measured_fraction_theta_full 1.000
_diffrn_measured_fraction_theta_max 1.000
_diffrn_measurement_device_type 'Stoe IPDS-2'
_diffrn_measurement_method \w
_diffrn_radiation_monochromator graphite
_diffrn_radiation_source 'fine-focus sealed tube'
_diffrn_radiation_type MoK\a
_diffrn_radiation_wavelength 0.71073
_diffrn_reflns_av_R_equivalents 0.0447
_diffrn_reflns_av_sigmaI/netI 0.0203
_diffrn_reflns_limit_h_max 9
_diffrn_reflns_limit_h_min -9
_diffrn_reflns_limit_k_max 13
_diffrn_reflns_limit_k_min -13
_diffrn_reflns_limit_l_max 15
_diffrn_reflns_limit_l_min -15
_diffrn_reflns_number 14522
_diffrn_reflns_theta_full 26.00
_diffrn_reflns_theta_max 26.00
_diffrn_reflns_theta_min 2.50
_diffrn_standards_decay_% 0
_diffrn_standards_interval_time 0
_diffrn_standards_number 0
_exptl_absorpt_coefficient_mu 0.087
_exptl_absorpt_correction_T_max 0.9910
_exptl_absorpt_correction_T_min 0.9761
_exptl_absorpt_correction_type integration
_exptl_absorpt_process_details '(X-RED32; Stoe & Cie, 2002)'
_exptl_crystal_colour colourless
_exptl_crystal_density_diffrn 1.196
_exptl_crystal_density_method 'not measured'
_exptl_crystal_description prism
_exptl_crystal_F_000 404
_exptl_crystal_size_max 0.800
_exptl_crystal_size_mid 0.523
_exptl_crystal_size_min 0.280
_refine_diff_density_max 0.168
_refine_diff_density_min -0.182
_refine_ls_extinction_method none
_refine_ls_goodness_of_fit_ref 0.923
_refine_ls_hydrogen_treatment mixed
_refine_ls_matrix_type full
_refine_ls_number_parameters 134
_refine_ls_number_reflns 2033
_refine_ls_number_restraints 2
_refine_ls_restrained_S_all 0.923
_refine_ls_R_factor_all 0.0549
_refine_ls_R_factor_gt 0.0422
_refine_ls_shift/su_max 0.000
_refine_ls_shift/su_mean 0.000
_refine_ls_structure_factor_coef Fsqd
_refine_ls_weighting_details 'calc w=1/[\s^2^(Fo^2^)+(0.077P)^2^+0.2194P] where P=(Fo^2^+2Fc^2^)/3'
_refine_ls_weighting_scheme calc
_refine_ls_wR_factor_gt 0.1182
_refine_ls_wR_factor_ref 0.1266
_reflns_number_gt 1592
_reflns_number_total 2033
_reflns_threshold_expression I>2\s(I)
_cod_data_source_file cv2091.cif
_cod_data_source_block I
_cod_original_sg_symbol_H-M 'P 21/c'
_cod_database_code 2210191
_cod_database_fobs_code 2210191

loop_
_symmetry_equiv_pos_as_xyz
'x, y, z'
'-x, y+1/2, -z+1/2'
'-x, -y, -z'
'x, -y-1/2, z-1/2'

loop_
_atom_site_type_symbol
_atom_site_label
_atom_site_fract_x
_atom_site_fract_y
_atom_site_fract_z
_atom_site_U_iso_or_equiv
_atom_site_adp_type
_atom_site_calc_flag
_atom_site_refinement_flags
_atom_site_occupancy
O O33 0.22173(18) 0.08019(14) 0.45457(10) 0.0664(4) Uani d D 1
C C1 -0.5103(3) 0.03527(18) 0.04995(14) 0.0609(5) Uani d . 1
C C2 -0.4613(2) 0.17211(17) 0.04593(13) 0.0620(5) Uani d . 1
H H2A -0.3405 0.1779 0.0352 0.074 Uiso calc R 1
H H2B -0.5352 0.2101 -0.0156 0.074 Uiso calc R 1
C C3 -0.4796(2) 0.24617(16) 0.14519(13) 0.0581(4) Uani d . 1
H H3A -0.4513 0.3328 0.1343 0.070 Uiso calc R 1
H H3B -0.6009 0.2425 0.1552 0.070 Uiso calc R 1
C C4 -0.4190(2) 0.11330(15) 0.30993(12) 0.0485(4) Uani d . 1
C C5 -0.1931(2) 0.22782(16) 0.28127(13) 0.0543(4) Uani d . 1
C C6 -0.0868(3) 0.3214(2) 0.23408(19) 0.0820(7) Uani d . 1
H H6 -0.1683 0.3790 0.1901 0.098 Uiso calc R 1
C C7 0.0227(4) 0.2581(4) 0.1619(2) 0.1281(12) Uani d . 1
H H7A 0.0897 0.3197 0.1318 0.192 Uiso calc R 1
H H7B -0.0534 0.2153 0.1052 0.192 Uiso calc R 1
H H7C 0.1011 0.1993 0.2029 0.192 Uiso calc R 1
C C8 0.0267(5) 0.3968(3) 0.3216(3) 0.1513(15) Uani d . 1
H H8A 0.0932 0.4572 0.2897 0.227 Uiso calc R 1
H H8B 0.1057 0.3420 0.3668 0.227 Uiso calc R 1
H H8C -0.0470 0.4390 0.3635 0.227 Uiso calc R 1
N N1 -0.36536(16) 0.20011(12) 0.24238(10) 0.0488(3) Uani d . 1
N N4 -0.27455(17) 0.09204(13) 0.38336(10) 0.0530(4) Uani d . 1
H H4 -0.2702 0.0398 0.4352 0.064 Uiso calc R 1
N N5 -0.13351(18) 0.16312(14) 0.36655(11) 0.0594(4) Uani d . 1
O O1 -0.56779(15) 0.06854(12) 0.30306(9) 0.0641(4) Uani d . 1
H H1A -0.433(3) -0.0041(19) 0.1109(16) 0.070(5) Uiso d . 1
H H1B -0.632(3) 0.031(2) 0.0605(16) 0.092(7) Uiso d . 1
H H66 0.285(3) 0.080(2) 0.4058(15) 0.080(7) Uiso d D 1
H H77 0.113(2) 0.102(2) 0.4281(17) 0.089(7) Uiso d D 1

loop_
_atom_site_aniso_label
_atom_site_aniso_U_11
_atom_site_aniso_U_22
_atom_site_aniso_U_33
_atom_site_aniso_U_12
_atom_site_aniso_U_13
_atom_site_aniso_U_23
O33 0.0586(8) 0.0875(10) 0.0545(7) 0.0022(6) 0.0137(6) 0.0191(6)
C1 0.0656(11) 0.0622(11) 0.0539(9) -0.0010(8) 0.0078(8) 0.0079(8)
C2 0.0659(10) 0.0615(11) 0.0565(9) 0.0002(8) 0.0054(7) 0.0129(8)
C3 0.0529(9) 0.0528(9) 0.0663(10) 0.0076(7) 0.0048(7) 0.0120(8)
C4 0.0500(8) 0.0492(8) 0.0494(8) 0.0006(6) 0.0174(6) -0.0019(6)
C5 0.0472(8) 0.0521(9) 0.0641(10) 0.0016(7) 0.0114(7) 0.0132(7)
C6 0.0545(10) 0.0805(14) 0.1088(16) -0.0048(9) 0.0087(10) 0.0484(12)
C7 0.0880(17) 0.180(3) 0.128(2) -0.0145(19) 0.0512(16) 0.059(2)
C8 0.158(3) 0.119(3) 0.174(3) -0.087(2) 0.019(2) 0.013(2)
N1 0.0468(7) 0.0482(7) 0.0522(7) 0.0021(5) 0.0111(5) 0.0067(5)
N4 0.0542(8) 0.0573(8) 0.0498(7) -0.0023(6) 0.0157(6) 0.0096(6)
N5 0.0495(7) 0.0625(9) 0.0654(8) -0.0048(6) 0.0086(6) 0.0144(7)
O1 0.0525(7) 0.0738(8) 0.0693(7) -0.0106(6) 0.0195(5) 0.0051(6)

loop_
_atom_type_symbol
_atom_type_description
_atom_type_scat_dispersion_real
_atom_type_scat_dispersion_imag
_atom_type_scat_source
C C 0.0030 0.0020 'International Tables Vol C Tables 4.2.6.8 and 6.1.1.4'
N N 0.0060 0.0030 'International Tables Vol C Tables 4.2.6.8 and 6.1.1.4'
O O 0.0110 0.0060 'International Tables Vol C Tables 4.2.6.8 and 6.1.1.4'
H H 0.0000 0.0000 'International Tables Vol C Tables 4.2.6.8 and 6.1.1.4'

loop_
_geom_angle_atom_site_label_1
_geom_angle_atom_site_label_2
_geom_angle_atom_site_label_3
_geom_angle_site_symmetry_1
_geom_angle
H66 O33 H77 . 110.6(19)
C1 C1 C2 3_455 113.03(18)
C1 C1 H1A 3_455 107.8(11)
C2 C1 H1A . 108.8(12)
C1 C1 H1B 3_455 110.0(13)
C2 C1 H1B . 107.7(15)
H1A C1 H1B . 109.4(17)
C3 C2 C1 . 114.62(14)
C3 C2 H2A . 108.6
C1 C2 H2A . 108.6
C3 C2 H2B . 108.6
C1 C2 H2B . 108.6
H2A C2 H2B . 107.6
N1 C3 C2 . 112.96(14)
N1 C3 H3A . 109.0
C2 C3 H3A . 109.0
N1 C3 H3B . 109.0
C2 C3 H3B . 109.0
H3A C3 H3B . 107.8
O1 C4 N4 . 129.23(15)
O1 C4 N1 . 126.83(15)
N4 C4 N1 . 103.93(13)
N5 C5 N1 . 111.15(14)
N5 C5 C6 . 123.85(15)
N1 C5 C6 . 124.99(14)
C5 C6 C7 . 110.5(2)
C5 C6 C8 . 110.6(2)
C7 C6 C8 . 111.6(2)
C5 C6 H6 . 108.0
C7 C6 H6 . 108.0
C8 C6 H6 . 108.0
C6 C7 H7A . 109.5
C6 C7 H7B . 109.5
H7A C7 H7B . 109.5
C6 C7 H7C . 109.5
H7A C7 H7C . 109.5
H7B C7 H7C . 109.5
C6 C8 H8A . 109.5
C6 C8 H8B . 109.5
H8A C8 H8B . 109.5
C6 C8 H8C . 109.5
H8A C8 H8C . 109.5
H8B C8 H8C . 109.5
C5 N1 C4 . 107.77(12)
C5 N1 C3 . 129.03(13)
C4 N1 C3 . 123.16(13)
C4 N4 N5 . 112.47(12)
C4 N4 H4 . 123.8
N5 N4 H4 . 123.8
C5 N5 N4 . 104.66(13)

loop_
_geom_bond_atom_site_label_1
_geom_bond_atom_site_label_2
_geom_bond_site_symmetry_2
_geom_bond_distance
O33 H66 . 0.853(16)
O33 H77 . 0.878(16)
C1 C1 3_455 1.509(4)
C1 C2 . 1.518(3)
C1 H1A . 0.98(2)
C1 H1B . 0.98(2)
C2 C3 . 1.517(3)
C2 H2A . 0.9700
C2 H2B . 0.9700
C3 N1 . 1.467(2)
C3 H3A . 0.9700
C3 H3B . 0.9700
C4 O1 . 1.2346(19)
C4 N4 . 1.339(2)
C4 N1 . 1.379(2)
C5 N5 . 1.298(2)
C5 N1 . 1.367(2)
C5 C6 . 1.489(2)
C6 C7 . 1.516(4)
C6 C8 . 1.518(4)
C6 H6 . 0.9800
C7 H7A . 0.9600
C7 H7B . 0.9600
C7 H7C . 0.9600
C8 H8A . 0.9600
C8 H8B . 0.9600
C8 H8C . 0.9600
N4 N5 . 1.3780(19)
N4 H4 . 0.8600

loop_
_geom_hbond_atom_site_label_D
_geom_hbond_atom_site_label_H
_geom_hbond_atom_site_label_A
_geom_hbond_site_symmetry_A
_geom_hbond_distance_DH
_geom_hbond_distance_HA
_geom_hbond_distance_DA
_geom_hbond_angle_DHA
N4 H4 O33 3_556 0.86 1.89 2.7389(18) 170
O33 H66 O1 1_655 0.853(16) 1.885(16) 2.7372(17) 176(2)
O33 H77 N5 . 0.878(16) 2.033(17) 2.9105(19) 177(2)

loop_
_geom_torsion_atom_site_label_1
_geom_torsion_atom_site_label_2
_geom_torsion_atom_site_label_3
_geom_torsion_atom_site_label_4
_geom_torsion_site_symmetry_1
_geom_torsion
C1 C1 C2 C3 3_455 -179.8(2)
C1 C2 C3 N1 . 61.4(2)
N5 C5 C6 C7 . 83.9(3)
N1 C5 C6 C7 . -97.3(2)
N5 C5 C6 C8 . -40.3(3)
N1 C5 C6 C8 . 138.5(2)
N5 C5 N1 C4 . 1.42(19)
C6 C5 N1 C4 . -177.52(18)
N5 C5 N1 C3 . -176.32(15)
C6 C5 N1 C3 . 4.7(3)
O1 C4 N1 C5 . 177.53(16)
N4 C4 N1 C5 . -1.55(17)
O1 C4 N1 C3 . -4.6(2)
N4 C4 N1 C3 . 176.35(14)
C2 C3 N1 C5 . 85.0(2)
C2 C3 N1 C4 . -92.48(18)
O1 C4 N4 N5 . -177.82(16)
N1 C4 N4 N5 . 1.23(17)
N1 C5 N5 N4 . -0.64(19)
C6 C5 N5 N4 . 178.32(18)
C4 N4 N5 C5 . -0.41(18)
